data_2228111
loop_
_publ_author_name
'Gao, Shan'
'Ng, Seik Weng'

_publ_section_title
;
 Bis(3-aminopyrazine-2-carboxylato-\k^2^<i>N</i>^1^,<i>O</i>)diaquamanganese(II)
 monohydrate
;
_journal_coeditor_code XU5022
_journal_issue 10
_journal_name_full 'Acta Crystallographica Section E'
_journal_page_first m1223
_journal_paper_doi 10.1107/S1600536810035233
_journal_volume 66
_journal_year 2010
_chemical_formula_iupac '[Mn (C5 H4 N3 O2)2 (H2 O)2], H2 O'
_chemical_formula_moiety 'C10 H12 Mn N6 O6, H2 O'
_chemical_formula_sum 'C10 H14 Mn N6 O7'
_chemical_formula_weight 385.21
_chemical_name_systematic
;
Bis(3-aminopyrazine-2-carboxylato-\k^2^<i>N</i>^1^,<i>O</i>)diaquamanganese(II)
monohydrate
;
_space_group_IT_number 43
_symmetry_cell_setting orthorhombic
_symmetry_space_group_name_Hall 'F 2 -2d'
_symmetry_space_group_name_H-M 'F d d 2'
_atom_sites_solution_hydrogens geom
_atom_sites_solution_primary direct
_atom_sites_solution_secondary difmap
_audit_creation_method SHELXL-97
_cell_angle_alpha 90.00
_cell_angle_beta 90.00
_cell_angle_gamma 90.00
_cell_formula_units_Z 8
_cell_length_a 8.3107(6)
_cell_length_b 29.5862(17)
_cell_length_c 12.3791(7)
_cell_measurement_reflns_used 4731
_cell_measurement_temperature 293(2)
_cell_measurement_theta_max 27.4
_cell_measurement_theta_min 3.0
_cell_volume 3043.8(3)
_computing_cell_refinement 'RAPID-AUTO (Rigaku, 1998)'
_computing_data_collection 'RAPID-AUTO (Rigaku, 1998)'
_computing_data_reduction 'CrystalStructure (Rigaku/MSC, 2002)'
_computing_molecular_graphics 'X-SEED (Barbour, 2001)'
_computing_publication_material 'publCIF (Westrip, 2010)'
_computing_structure_refinement 'SHELXL97 (Sheldrick, 2008)'
_computing_structure_solution 'SHELXS97 (Sheldrick, 2008)'
_diffrn_ambient_temperature 293(2)
_diffrn_detector_area_resol_mean 10.000
_diffrn_measured_fraction_theta_full 0.999
_diffrn_measured_fraction_theta_max 0.999
_diffrn_measurement_device_type 'Rigaku R-AXIS RAPID'
_diffrn_measurement_method \w
_diffrn_radiation_monochromator graphite
_diffrn_radiation_source 'fine-focus sealed tube'
_diffrn_radiation_type MoK\a
_diffrn_radiation_wavelength 0.71073
_diffrn_reflns_av_R_equivalents 0.0564
_diffrn_reflns_av_sigmaI/netI 0.0490
_diffrn_reflns_limit_h_max 10
_diffrn_reflns_limit_h_min -10
_diffrn_reflns_limit_k_max 38
_diffrn_reflns_limit_k_min -38
_diffrn_reflns_limit_l_max 15
_diffrn_reflns_limit_l_min -16
_diffrn_reflns_number 7239
_diffrn_reflns_theta_full 27.43
_diffrn_reflns_theta_max 27.43
_diffrn_reflns_theta_min 3.03
_diffrn_standards_decay_% 0
_diffrn_standards_interval_count 0
_diffrn_standards_interval_time 0
_diffrn_standards_number 0
_exptl_absorpt_coefficient_mu 0.917
_exptl_absorpt_correction_T_max 0.9303
_exptl_absorpt_correction_T_min 0.8747
_exptl_absorpt_correction_type multi-scan
_exptl_absorpt_process_details '(ABSCOR; Higashi, 1995)'
_exptl_crystal_colour Yellow
_exptl_crystal_density_diffrn 1.681
_exptl_crystal_density_method 'not measured'
_exptl_crystal_description Prism
_exptl_crystal_F_000 1576
_exptl_crystal_size_max 0.15
_exptl_crystal_size_mid 0.10
_exptl_crystal_size_min 0.08
_refine_diff_density_max 0.497
_refine_diff_density_min -0.898
_refine_ls_abs_structure_details 'Flack (1983), 775 Friedel pairs'
_refine_ls_abs_structure_Flack -0.02(5)
_refine_ls_extinction_coef 0.0014(3)
_refine_ls_extinction_expression Fc^*^=kFc[1+0.001xFc^2^\l^3^/sin(2\q)]^-1/4^
_refine_ls_extinction_method 'SHELXL97 (Sheldrick, 2008)'
_refine_ls_goodness_of_fit_ref 1.143
_refine_ls_hydrogen_treatment mixed
_refine_ls_matrix_type full
_refine_ls_number_parameters 126
_refine_ls_number_reflns 1684
_refine_ls_number_restraints 6
_refine_ls_restrained_S_all 1.141
_refine_ls_R_factor_all 0.0946
_refine_ls_R_factor_gt 0.0472
_refine_ls_shift/su_max 0.001
_refine_ls_shift/su_mean 0.001
_refine_ls_structure_factor_coef Fsqd
_refine_ls_weighting_details 'calc w=1/[\s^2^(Fo^2^)+(0.0722P)^2^+15.3101P] where P=(Fo^2^+2Fc^2^)/3'
_refine_ls_weighting_scheme calc
_refine_ls_wR_factor_gt 0.1088
_refine_ls_wR_factor_ref 0.1652
_reflns_number_gt 1086
_reflns_number_total 1684
_reflns_threshold_expression I>2\s(I)
_cod_data_source_file xu5022.cif
_cod_data_source_block I
_cod_database_code 2228111
_cod_database_fobs_code 2228111

loop_
_symmetry_equiv_pos_as_xyz
'x, y, z'
'-x, -y, z'
'-x+1/4, y+1/4, z+1/4'
'x+1/4, -y+1/4, z+1/4'
'x, y+1/2, z+1/2'
'-x, -y+1/2, z+1/2'
'-x+1/4, y+3/4, z+3/4'
'x+1/4, -y+3/4, z+3/4'
'x+1/2, y, z+1/2'
'-x+1/2, -y, z+1/2'
'-x+3/4, y+1/4, z+3/4'
'x+3/4, -y+1/4, z+3/4'
'x+1/2, y+1/2, z'
'-x+1/2, -y+1/2, z'
'-x+3/4, y+3/4, z+1/4'
'x+3/4, -y+3/4, z+1/4'

loop_
_atom_site_type_symbol
_atom_site_label
_atom_site_fract_x
_atom_site_fract_y
_atom_site_fract_z
_atom_site_U_iso_or_equiv
_atom_site_adp_type
_atom_site_calc_flag
_atom_site_refinement_flags
_atom_site_occupancy
_atom_site_disorder_assembly
_atom_site_disorder_group
Mn Mn1 0.2500 0.2500 0.53687(11) 0.0378(4) Uani d S 1 . .
O O1 0.0649(6) 0.26569(16) 0.4190(4) 0.0457(11) Uani d . 1 . .
O O2 -0.0500(7) 0.31796(16) 0.3169(4) 0.0606(16) Uani d . 1 . .
O O1W 0.0675(8) 0.24512(17) 0.6593(4) 0.0561(16) Uani d D 1 . .
H H11 0.084(11) 0.225(2) 0.706(5) 0.084 Uiso d D 1 . .
H H12 0.006(9) 0.267(2) 0.675(8) 0.084 Uiso d D 1 . .
O O2W -0.2500 0.2500 0.5133(9) 0.069(3) Uani d SD 1 . .
H H2 -0.164(7) 0.248(4) 0.478(7) 0.104 Uiso d D 1 . .
N N1 0.2472(6) 0.32757(14) 0.5175(4) 0.0348(13) Uani d . 1 . .
N N2 0.2176(7) 0.41941(18) 0.4774(5) 0.0515(16) Uani d . 1 . .
N N3 0.0251(9) 0.4054(2) 0.3489(6) 0.0634(19) Uani d D 1 . .
H H31 -0.048(9) 0.391(3) 0.311(7) 0.095 Uiso d D 1 . .
H H32 0.035(11) 0.4344(8) 0.335(8) 0.095 Uiso d D 1 . .
C C1 0.0468(8) 0.30645(19) 0.3886(5) 0.0409(14) Uani d . 1 . .
C C2 0.1439(7) 0.34192(19) 0.4439(5) 0.0349(12) Uani d . 1 . .
C C3 0.1271(8) 0.3890(2) 0.4229(5) 0.0427(14) Uani d . 1 . .
C C4 0.3184(10) 0.4035(2) 0.5501(7) 0.0587(19) Uani d . 1 . .
H H4 0.3808 0.4241 0.5886 0.070 Uiso calc R 1 . .
C C5 0.3368(9) 0.3572(2) 0.5727(6) 0.0503(17) Uani d . 1 . .
H H5 0.4095 0.3474 0.6248 0.060 Uiso calc R 1 . .

loop_
_atom_site_aniso_label
_atom_site_aniso_U_11
_atom_site_aniso_U_22
_atom_site_aniso_U_33
_atom_site_aniso_U_12
_atom_site_aniso_U_13
_atom_site_aniso_U_23
Mn1 0.0457(7) 0.0301(6) 0.0376(7) 0.0012(7) 0.000 0.000
O1 0.051(3) 0.035(2) 0.051(3) -0.001(2) -0.009(2) 0.000(2)
O2 0.076(4) 0.050(2) 0.055(4) 0.010(2) -0.035(3) 0.000(2)
O1W 0.070(4) 0.048(3) 0.050(3) 0.010(3) 0.019(3) 0.008(2)
O2W 0.044(4) 0.055(4) 0.109(10) -0.009(4) 0.000 0.000
N1 0.041(2) 0.030(2) 0.033(4) -0.001(2) -0.009(3) 0.003(2)
N2 0.056(4) 0.039(3) 0.059(4) -0.015(3) -0.008(3) 0.004(3)
N3 0.075(5) 0.042(3) 0.073(5) -0.001(3) -0.029(4) 0.019(3)
C1 0.050(4) 0.033(3) 0.040(3) 0.001(3) -0.001(3) -0.003(3)
C2 0.041(3) 0.034(3) 0.030(3) 0.002(2) -0.008(3) -0.003(2)
C3 0.046(4) 0.037(3) 0.044(4) -0.001(3) -0.001(3) 0.006(3)
C4 0.063(4) 0.045(4) 0.068(5) -0.019(3) -0.014(4) 0.013(4)
C5 0.055(4) 0.043(3) 0.053(4) -0.007(3) -0.021(3) 0.006(3)

loop_
_atom_type_symbol
_atom_type_description
_atom_type_scat_dispersion_real
_atom_type_scat_dispersion_imag
_atom_type_scat_source
C C 0.0033 0.0016 'International Tables Vol C Tables 4.2.6.8 and 6.1.1.4'
H H 0.0000 0.0000 'International Tables Vol C Tables 4.2.6.8 and 6.1.1.4'
N N 0.0061 0.0033 'International Tables Vol C Tables 4.2.6.8 and 6.1.1.4'
O O 0.0106 0.0060 'International Tables Vol C Tables 4.2.6.8 and 6.1.1.4'
Mn Mn 0.3368 0.7283 'International Tables Vol C Tables 4.2.6.8 and 6.1.1.4'

loop_
_geom_angle_atom_site_label_1
_geom_angle_atom_site_label_2
_geom_angle_atom_site_label_3
_geom_angle_site_symmetry_1
_geom_angle_site_symmetry_3
_geom_angle
_geom_angle_publ_flag
O1W Mn1 O1W 14 . 90.3(4) ?
O1W Mn1 O1 14 . 163.73(16) ?
O1W Mn1 O1 . . 89.33(18) ?
O1W Mn1 O1 14 14 89.33(18) ?
O1W Mn1 O1 . 14 163.73(16) ?
O1 Mn1 O1 . 14 95.5(3) ?
O1W Mn1 N1 14 14 97.65(18) ?
O1W Mn1 N1 . 14 90.79(18) ?
O1 Mn1 N1 . 14 98.61(18) ?
O1 Mn1 N1 14 14 73.16(17) ?
O1W Mn1 N1 14 . 90.79(18) ?
O1W Mn1 N1 . . 97.65(18) ?
O1 Mn1 N1 . . 73.16(17) ?
O1 Mn1 N1 14 . 98.61(18) ?
N1 Mn1 N1 14 . 168.0(3) ?
C1 O1 Mn1 . . 119.0(4) ?
Mn1 O1W H11 . . 115(6) ?
Mn1 O1W H12 . . 122(7) ?
H11 O1W H12 . . 119(10) ?
C2 N1 C5 . . 120.2(5) ?
C2 N1 Mn1 . . 113.4(4) ?
C5 N1 Mn1 . . 126.3(4) ?
C4 N2 C3 . . 117.2(6) ?
C3 N3 H31 . . 129(7) ?
C3 N3 H32 . . 115(6) ?
H31 N3 H32 . . 115(9) ?
O2 C1 O1 . . 123.1(6) ?
O2 C1 C2 . . 119.0(5) ?
O1 C1 C2 . . 117.9(6) ?
N1 C2 C3 . . 120.2(5) ?
N1 C2 C1 . . 116.2(5) ?
C3 C2 C1 . . 123.5(5) ?
N3 C3 N2 . . 116.9(6) ?
N3 C3 C2 . . 122.7(6) ?
N2 C3 C2 . . 120.3(6) ?
N2 C4 C5 . . 123.5(7) ?
N2 C4 H4 . . 118.2 ?
C5 C4 H4 . . 118.2 ?
N1 C5 C4 . . 118.4(6) ?
N1 C5 H5 . . 120.8 ?
C4 C5 H5 . . 120.8 ?

loop_
_geom_bond_atom_site_label_1
_geom_bond_atom_site_label_2
_geom_bond_site_symmetry_2
_geom_bond_distance
_geom_bond_publ_flag
Mn1 O1W 14 2.149(6) ?
Mn1 O1W . 2.149(6) ?
Mn1 O1 . 2.170(5) ?
Mn1 O1 14 2.170(5) ?
Mn1 N1 14 2.308(4) ?
Mn1 N1 . 2.308(4) ?
O1 C1 . 1.273(7) ?
O2 C1 . 1.245(8) ?
O1W H11 . 0.84(7) ?
O1W H12 . 0.84(7) ?
O2W H2 . 0.84(7) ?
N1 C2 . 1.322(7) ?
N1 C5 . 1.338(8) ?
N2 C4 . 1.316(10) ?
N2 C3 . 1.352(8) ?
N3 C3 . 1.339(8) ?
N3 H31 . 0.88(7) ?
N3 H32 . 0.88(3) ?
C1 C2 . 1.490(8) ?
C2 C3 . 1.424(8) ?
C4 C5 . 1.409(9) ?
C4 H4 . 0.9300 ?
C5 H5 . 0.9300 ?

loop_
_geom_hbond_atom_site_label_D
_geom_hbond_atom_site_label_H
_geom_hbond_atom_site_label_A
_geom_hbond_site_symmetry_A
_geom_hbond_distance_DH
_geom_hbond_distance_HA
_geom_hbond_distance_DA
_geom_hbond_angle_DHA
_geom_hbond_publ_flag
O1w H11 O2 6 0.84(7) 1.89(3) 2.704(7) 162(9) yes
O1w H12 N2 16_455 0.84(7) 2.02(4) 2.792(7) 152(9) yes
O2w H2 O1 . 0.84(7) 2.10(4) 2.902(7) 159(10) yes
N3 H31 O2 . 0.88(7) 2.17(9) 2.690(8) 118(8) yes
N3 H32 O2w 11_454 0.88(3) 2.15(3) 3.001(7) 161(9) yes

loop_
_geom_torsion_atom_site_label_1
_geom_torsion_atom_site_label_2
_geom_torsion_atom_site_label_3
_geom_torsion_atom_site_label_4
_geom_torsion_site_symmetry_1
_geom_torsion_site_symmetry_2
_geom_torsion_site_symmetry_3
_geom_torsion_site_symmetry_4
_geom_torsion
_geom_torsion_publ_flag
O1W Mn1 O1 C1 14 . . . 14.2(12) ?
O1W Mn1 O1 C1 . . . . 102.9(5) ?
O1 Mn1 O1 C1 14 . . . -92.7(5) ?
N1 Mn1 O1 C1 14 . . . -166.4(5) ?
N1 Mn1 O1 C1 . . . . 4.7(5) ?
O1W Mn1 N1 C2 14 . . . 179.9(4) ?
O1W Mn1 N1 C2 . . . . -89.8(4) ?
O1 Mn1 N1 C2 . . . . -2.8(4) ?
O1 Mn1 N1 C2 14 . . . 90.4(4) ?
N1 Mn1 N1 C2 14 . . . 44.8(4) ?
O1W Mn1 N1 C5 14 . . . -0.6(6) ?
O1W Mn1 N1 C5 . . . . 89.8(6) ?
O1 Mn1 N1 C5 . . . . 176.8(6) ?
O1 Mn1 N1 C5 14 . . . -90.0(6) ?
N1 Mn1 N1 C5 14 . . . -135.6(5) ?
Mn1 O1 C1 O2 . . . . 175.7(5) ?
Mn1 O1 C1 C2 . . . . -5.8(8) ?
C5 N1 C2 C3 . . . . 0.0(9) ?
Mn1 N1 C2 C3 . . . . 179.6(5) ?
C5 N1 C2 C1 . . . . -178.6(6) ?
Mn1 N1 C2 C1 . . . . 1.0(7) ?
O2 C1 C2 N1 . . . . -178.5(6) ?
O1 C1 C2 N1 . . . . 3.0(9) ?
O2 C1 C2 C3 . . . . 3.0(9) ?
O1 C1 C2 C3 . . . . -175.5(6) ?
C4 N2 C3 N3 . . . . -179.9(8) ?
C4 N2 C3 C2 . . . . -0.7(10) ?
N1 C2 C3 N3 . . . . 179.6(7) ?
C1 C2 C3 N3 . . . . -1.9(10) ?
N1 C2 C3 N2 . . . . 0.5(10) ?
C1 C2 C3 N2 . . . . 178.9(6) ?
C3 N2 C4 C5 . . . . 0.5(13) ?
C2 N1 C5 C4 . . . . -0.2(10) ?
Mn1 N1 C5 C4 . . . . -179.8(5) ?
N2 C4 C5 N1 . . . . 0.0(13) ?
